data_8100930
loop_
_publ_author_name
'Kolev, Tsonko'
'Yancheva, Denitsa'
'Glavcheva, Zornitsa'
'Sch\"urmann, Markus'
'Kleb, Dirk-Chr.'
'Preut, Hans'
'Bleckmann, Paul'

_publ_section_title
;
Crystal structure of 4-hydroxy-3-methoxybenzaldehyde-4-nitrophenyl- 
hydrazone, C~14~H~13~N~3~O~4~
;
_journal_issue 2
_journal_name_full 'Zeitschrift f\"ur Kristallographie - New Crystal Structures'
_journal_page_first 237
_journal_page_last 238
_journal_volume 216
_journal_year 2001
_chemical_formula_structural 'C14 H13 N3 O4'
_chemical_formula_sum 'C14 H13 N3 O4'
_chemical_formula_weight 287.27
_space_group_IT_number 14
_symmetry_cell_setting monoclinic
_symmetry_space_group_name_Hall '-P 2yn'
_symmetry_space_group_name_H-M 'P 1 21/n 1'
_cell_angle_alpha 90.00
_cell_angle_beta 107.661(6)
_cell_angle_gamma 90.00
_cell_formula_units_Z 4
_cell_length_a 12.5926(16)
_cell_length_b 6.9910(9)
_cell_length_c 15.765(2)
_cell_measurement_temperature 291(1)
_cell_volume 1322.5(3)
_diffrn_ambient_temperature 291(1)
_exptl_crystal_density_diffrn 1.443
_cod_original_sg_symbol_H-M 'P 21/n'
_cod_database_code 8100930

loop_
_symmetry_equiv_pos_as_xyz
'x, y, z'
'-x+1/2, y+1/2, -z+1/2'
'-x, -y, -z'
'x-1/2, -y-1/2, z-1/2'

loop_
_atom_site_label
_atom_site_type_symbol
_atom_site_fract_x
_atom_site_fract_y
_atom_site_fract_z
_atom_site_U_iso_or_equiv
_atom_site_adp_type
_atom_site_occupancy
_atom_site_calc_flag
_atom_site_refinement_flags
_atom_site_disorder_assembly
_atom_site_disorder_group
O1 O 0.97755(16) 0.2603(3) 1.18870(12) 0.0723(6) Uani 1 d . . .
O2 O 0.78001(14) 0.0861(3) 1.14066(11) 0.0690(6) Uani 1 d . . .
H2 H 0.8167 0.1290 1.1891 0.083 Uiso 1 calc R . .
O3 O 0.72486(18) 0.0683(3) 0.34419(12) 0.0719(6) Uani 1 d . . .
O4 O 0.87642(16) 0.1817(3) 0.32669(12) 0.0822(7) Uani 1 d . . .
N1 N 0.93791(18) 0.2098(3) 0.79707(14) 0.0546(6) Uani 1 d . . .
N2 N 0.99704(18) 0.2532(3) 0.73942(14) 0.0592(6) Uani 1 d . . .
H2A H 1.0624 0.3026 0.7596 0.071 Uiso 1 calc R . .
N3 N 0.8200(2) 0.1349(3) 0.37456(16) 0.0590(7) Uani 1 d . . .
C1 C 0.9337(2) 0.2200(4) 1.10025(17) 0.0495(7) Uani 1 d . . .
C2 C 0.9827(2) 0.2582(3) 1.03534(16) 0.0490(7) Uani 1 d . . .
H2B H 1.0525 0.3160 1.0507 0.059 Uiso 1 calc R . .
C3 C 0.9292(2) 0.2115(3) 0.94655(16) 0.0466(7) Uani 1 d . . .
C4 C 0.8244(2) 0.1277(3) 0.92520(17) 0.0529(7) Uani 1 d . . .
H4 H 0.7870 0.0976 0.8662 0.063 Uiso 1 calc R . .
C5 C 0.7749(2) 0.0886(3) 0.99044(18) 0.0547(7) Uani 1 d . . .
H5 H 0.7047 0.0324 0.9754 0.066 Uiso 1 calc R . .
C6 C 0.8301(2) 0.1333(4) 1.07777(17) 0.0490(7) Uani 1 d . . .
C7 C 1.0934(2) 0.2854(3) 1.22477(16) 0.0677(8) Uani 1 d . . .
H7A H 1.1313 0.1798 1.2078 0.102 Uiso 1 calc R . .
H7B H 1.1130 0.2912 1.2885 0.102 Uiso 1 calc R . .
H7C H 1.1151 0.4023 1.2026 0.102 Uiso 1 calc R . .
C8 C 0.9845(2) 0.2490(3) 0.87938(18) 0.0534(7) Uani 1 d . . .
H8 H 1.0554 0.3026 0.8967 0.064 Uiso 1 calc R . .
C9 C 0.9534(2) 0.2189(4) 0.65079(17) 0.0484(7) Uani 1 d . . .
C10 C 1.0115(2) 0.2771(3) 0.59300(18) 0.0549(7) Uani 1 d . . .
H10 H 1.0802 0.3372 0.6157 0.066 Uiso 1 calc R . .
C11 C 0.9690(2) 0.2472(3) 0.50306(17) 0.0559(8) Uani 1 d . . .
H11 H 1.0088 0.2850 0.4649 0.067 Uiso 1 calc R . .
C12 C 0.8661(2) 0.1599(4) 0.46980(16) 0.0482(7) Uani 1 d . . .
C13 C 0.8077(2) 0.0985(3) 0.52524(18) 0.0514(7) Uani 1 d . . .
H13 H 0.7394 0.0374 0.5019 0.062 Uiso 1 calc R . .
C14 C 0.8503(2) 0.1273(3) 0.61559(17) 0.0544(8) Uani 1 d . . .
H14 H 0.8108 0.0860 0.6533 0.065 Uiso 1 calc R . .

loop_
_atom_site_aniso_label
_atom_site_aniso_U_11
_atom_site_aniso_U_22
_atom_site_aniso_U_33
_atom_site_aniso_U_23
_atom_site_aniso_U_13
_atom_site_aniso_U_12
O1 0.0621(15) 0.1192(17) 0.0347(12) -0.0112(11) 0.0133(10) -0.0132(12)
O2 0.0706(15) 0.0964(15) 0.0423(13) -0.0062(11) 0.0206(12) -0.0115(11)
O3 0.0705(16) 0.0966(15) 0.0440(13) -0.0029(11) 0.0104(12) -0.0079(13)
O4 0.0872(17) 0.1269(17) 0.0412(12) 0.0005(12) 0.0325(12) -0.0076(13)
N1 0.0736(17) 0.0586(15) 0.0342(14) 0.0001(12) 0.0203(13) 0.0027(12)
N2 0.0701(16) 0.0786(17) 0.0308(14) -0.0028(12) 0.0182(13) -0.0091(13)
N3 0.072(2) 0.0699(17) 0.0394(17) 0.0017(13) 0.0231(16) 0.0089(15)
C1 0.054(2) 0.0595(19) 0.0338(18) -0.0040(14) 0.0112(15) -0.0005(15)
C2 0.0556(18) 0.0540(18) 0.0380(18) -0.0043(14) 0.0151(15) -0.0070(14)
C3 0.060(2) 0.0481(17) 0.0333(17) 0.0019(13) 0.0165(16) 0.0051(15)
C4 0.056(2) 0.0605(19) 0.0372(18) -0.0047(14) 0.0067(16) 0.0002(16)
C5 0.058(2) 0.0595(18) 0.047(2) -0.0023(15) 0.0168(17) -0.0023(14)
C6 0.060(2) 0.0572(18) 0.0325(18) 0.0041(14) 0.0176(16) 0.0055(15)
C7 0.070(2) 0.080(2) 0.0440(18) 0.0013(15) 0.0038(16) -0.0024(17)
C8 0.0650(19) 0.0532(18) 0.0412(18) -0.0006(15) 0.0149(16) 0.0032(14)
C9 0.060(2) 0.0496(17) 0.0374(18) 0.0043(14) 0.0175(16) 0.0040(15)
C10 0.0559(19) 0.0649(19) 0.0480(19) -0.0030(15) 0.0218(16) -0.0079(14)
C11 0.063(2) 0.0663(19) 0.046(2) 0.0029(15) 0.0275(17) 0.0026(17)
C12 0.063(2) 0.0562(18) 0.0277(16) 0.0019(13) 0.0167(16) 0.0044(15)
C13 0.0600(19) 0.0556(18) 0.0435(19) 0.0043(15) 0.0229(16) 0.0007(15)
C14 0.068(2) 0.0614(18) 0.0409(19) 0.0085(14) 0.0276(16) 0.0009(16)

loop_
_geom_bond_atom_site_label_1
_geom_bond_atom_site_label_2
_geom_bond_distance
_geom_bond_site_symmetry_2
_geom_bond_publ_flag
O1 C1 1.364(3) . ?
O1 C7 1.407(3) . ?
O2 C6 1.367(3) . ?
O2 H2 0.8200 . ?
O3 N3 1.238(2) . ?
O4 N3 1.228(2) . ?
N1 C8 1.281(3) . ?
N1 N2 1.372(3) . ?
N2 C9 1.359(3) . ?
N2 H2A 0.8600 . ?
N3 C12 1.447(3) . ?
C1 C2 1.372(3) . ?
C1 C6 1.384(3) . ?
C2 C3 1.396(3) . ?
C2 H2B 0.9300 . ?
C3 C4 1.389(3) . ?
C3 C8 1.457(3) . ?
C4 C5 1.382(3) . ?
C4 H4 0.9300 . ?
C5 C6 1.377(3) . ?
C5 H5 0.9300 . ?
C7 H7A 0.9600 . ?
C7 H7B 0.9600 . ?
C7 H7C 0.9600 . ?
C8 H8 0.9300 . ?
C9 C10 1.391(3) . ?
C9 C14 1.402(3) . ?
C10 C11 1.371(3) . ?
C10 H10 0.9300 . ?
C11 C12 1.384(3) . ?
C11 H11 0.9300 . ?
C12 C13 1.370(3) . ?
C13 C14 1.376(3) . ?
C13 H13 0.9300 . ?
C14 H14 0.9300 . ?
